data_7031010
loop_
_publ_author_name
'Balakrishna, Maravanji Shivaramaiah'
'Rashid, Aijaz'
'Ananthnag, Guddekoppa S.'
'Naik, Susmita'
'Mague, Joel T.'
'Panda, Dulal'

_publ_section_title
;
 Dinuclear copper(I) complexes containing pyridyl-appended
 diazadiphosphetidines and aminobis(diphosphonite) ligands: Synthesis,
 structural studies and antiproliferative activity towards human cervical,
 human colon carcinoma and breast cancer cells
;
_journal_name_full 'Dalton Transactions'
_journal_paper_doi 10.1039/c4dt00832d
_journal_year 2014
_chemical_formula_moiety 'C58 H57 Cu2 I2 N3 O8 P2, C2 H3 N'
_chemical_formula_sum 'C60 H60 Cu2 I2 N4 O8 P2'
_chemical_formula_weight 1407.99
_chemical_name_systematic
;
 ?
;
_space_group_crystal_system monoclinic
_space_group_IT_number 14
_space_group_name_Hall '-P 2yn'
_space_group_name_H-M_alt 'P 1 21/n 1'
_symmetry_space_group_name_Hall '-P 2yn'
_symmetry_space_group_name_H-M 'P 1 21/n 1'
_atom_sites_solution_hydrogens mixed
_audit_creation_date 2014-04-30
_audit_creation_method
;
  Olex2 1.2
  (compiled Apr 23 2013 17:54:37, GUI svn.r4466)
;
_cell_angle_alpha 90
_cell_angle_beta 94.464(2)
_cell_angle_gamma 90
_cell_formula_units_Z 4
_cell_length_a 12.4841(3)
_cell_length_b 17.0323(4)
_cell_length_c 27.1967(7)
_cell_measurement_reflns_used 12425
_cell_measurement_temperature 150(2)
_cell_measurement_theta_max 32.6830
_cell_measurement_theta_min 3.2281
_cell_volume 5765.4(2)
_computing_cell_refinement 'CrysAlis RED, Oxford Diffraction Ltd.,'
_computing_data_collection 'CrysAlis CCD, Oxford Diffraction Ltd.,'
_computing_data_reduction 'CrysAlis RED, Oxford Diffraction Ltd.,'
_computing_molecular_graphics
;
O. V. Dolomanov, L. J. Bourhis, R. J. Gildea, J. A. K. Howard and H. Puschmann,
OLEX2: a complete structure solution, refinement and analysis program.
J. Appl. Cryst. (2009). 42, 339-341.
;
_computing_publication_material
;
O. V. Dolomanov, L. J. Bourhis, R. J. Gildea, J. A. K. Howard and H. Puschmann,
OLEX2: a complete structure solution, refinement and analysis program.
J. Appl. Cryst. (2009). 42, 339-341.
;
_computing_structure_refinement 'SHELXL-2012 (Sheldrick, 2012)'
_diffrn_ambient_temperature 150(2)
_diffrn_detector_area_resol_mean 15.9948
_diffrn_measured_fraction_theta_full 0.998
_diffrn_measured_fraction_theta_max 0.998
_diffrn_measurement_device_type 'OXFORD DIFFRACTION XCALIBUR-S'
_diffrn_measurement_method \w/q-scan
_diffrn_radiation_type MoK\a
_diffrn_radiation_wavelength 0.71073
_diffrn_reflns_av_R_equivalents 0.0590
_diffrn_reflns_av_unetI/netI 0.0480
_diffrn_reflns_Laue_measured_fraction_full 0.998
_diffrn_reflns_Laue_measured_fraction_max 0.998
_diffrn_reflns_limit_h_max 14
_diffrn_reflns_limit_h_min -14
_diffrn_reflns_limit_k_max 20
_diffrn_reflns_limit_k_min -20
_diffrn_reflns_limit_l_max 32
_diffrn_reflns_limit_l_min -31
_diffrn_reflns_number 41807
_diffrn_reflns_point_group_measured_fraction_full 0.998
_diffrn_reflns_point_group_measured_fraction_max 0.998
_diffrn_reflns_theta_full 25.000
_diffrn_reflns_theta_max 24.999
_diffrn_reflns_theta_min 3.235
_diffrn_source 'Enhance (Mo) X-ray Source'
_exptl_absorpt_coefficient_mu 1.923
_exptl_absorpt_correction_T_max 0.6882
_exptl_absorpt_correction_T_min 0.5694
_exptl_absorpt_correction_type multi-scan
_exptl_absorpt_process_details
;
CrysAlis RED, Oxford Diffraction Ltd.,
Version 1.171.31.7 (release 18-10-2006 CrysAlis171 .NET)
(compiled Oct 18 2006,16:28:17)
Empirical absorption correction using spherical harmonics,
 implemented in SCALE3 ABSPACK scaling algorithm.
;
_exptl_crystal_colour COLORLESS
_exptl_crystal_density_diffrn 1.624
_exptl_crystal_density_meas 1.624
_exptl_crystal_density_method 'not measured'
_exptl_crystal_description BLOCK
_exptl_crystal_F_000 2828
_exptl_crystal_size_max 0.33
_exptl_crystal_size_mid 0.26
_exptl_crystal_size_min 0.21
_refine_diff_density_max 0.685
_refine_diff_density_min -0.617
_refine_diff_density_rms 0.088
_refine_ls_extinction_method none
_refine_ls_goodness_of_fit_ref 0.984
_refine_ls_hydrogen_treatment mixed
_refine_ls_matrix_type full
_refine_ls_number_parameters 746
_refine_ls_number_reflns 10122
_refine_ls_number_restraints 37
_refine_ls_restrained_S_all 0.983
_refine_ls_R_factor_all 0.0461
_refine_ls_R_factor_gt 0.0339
_refine_ls_shift/su_max 0.023
_refine_ls_shift/su_mean 0.000
_refine_ls_structure_factor_coef Fsqd
_refine_ls_weighting_details
;
 w=1/[\s^2^(Fo^2^)+(0.0372P)^2^+3.6021P]
 where P=(Fo^2^+2Fc^2^)/3
;
_refine_ls_weighting_scheme calc
_refine_ls_wR_factor_gt 0.0761
_refine_ls_wR_factor_ref 0.0826
_reflns_Friedel_coverage 0.000
_reflns_number_gt 8320
_reflns_number_total 10122
_reflns_threshold_expression 'I > 2\s(I)'
_cod_data_source_file c4dt00832d2.cif
_cod_data_source_block msb076
_cod_database_code 7031010
_olex2_refinement_description
;
1. Fixed Uiso
 At 1.2 times of:
  All C(H) groups, All C(H,H) groups, All C(H,H,H,H) groups
 At 1.5 times of:
  All C(H,H,H) groups
2. Restrained distances
 C21-C22
 1.32 with sigma of 0.001
 C21A-C22A
 1.32 with sigma of 0.001
 C51-C52
 1.32 with sigma of 0.001
 C50-C51
 1.43 with sigma of 0.001
 C51A-C52A
 1.32 with sigma of 0.001
 C50A-C51A
 1.43 with sigma of 0.001
 C20-C22
 2.472 with sigma of 0.001
 C20-C22A
 2.472 with sigma of 0.001
 C50-C52
 2.472 with sigma of 0.001
 C50A-C52A
 2.472 with sigma of 0.001
3. Uiso/Uaniso restraints and constraints
C20 \\sim C21 \\sim C22: 
within 1.7A with sigma of 0.01 and sigma for terminal atoms of 0.02
C21A \\sim C22A: 
within 1.7A with sigma of 0.01 and sigma for terminal atoms of 0.02
C50 \\sim C51 \\sim C52: 
within 1.7A with sigma of 0.01 and sigma for terminal atoms of 0.02
C50A \\sim C51A \\sim C52A: 
within 1.7A with sigma of 0.01 and sigma for terminal atoms of 0.02
4. Others
 Sof(C50A)=Sof(H50C)=Sof(H50D)=Sof(C51A)=Sof(H51A)=Sof(C52A)=Sof(H52C)=
 Sof(H52D)=1-FVAR(1)
 Sof(C50)=Sof(H50A)=Sof(H50B)=Sof(C51)=Sof(H51)=Sof(C52)=Sof(H52A)=Sof(H52B)=
 FVAR(1)
 Sof(H20C)=Sof(H20D)=Sof(C21A)=Sof(H21A)=Sof(C22A)=Sof(H22C)=Sof(H22D)=1-FVAR(2)
 Sof(H20A)=Sof(H20B)=Sof(C21)=Sof(H21)=Sof(C22)=Sof(H22A)=Sof(H22B)=FVAR(2)
5.a Secondary CH2 refined with riding coordinates:
 C20(H20A,H20B), C20(H20C,H20D), C30(H30A,H30B), C40(H40A,H40B), C50(H50A,
 H50B), C50A(H50C,H50D)
5.b Aromatic/amide H refined with riding coordinates:
 C1(H1), C2(H2), C3(H3), C5(H5), C6(H6), C8(H8), C9(H9), C10(H10), C15(H15),
 C17(H17), C18(H18), C21(H21), C21A(H21A), C25(H25), C27(H27), C28(H28),
 C31(H31), C35(H35), C37(H37), C38(H38), C41(H41), C45(H45), C47(H47), C48(H48),
  C51(H51), C51A(H51A), C54(H54), C55(H55), C56(H56), C57(H57), C58(H58)
5.c X=CH2 refined with riding coordinates:
 C22(H22A,H22B), C22A(H22C,H22D), C52(H52A,H52B), C52A(H52C,H52D)
5.d Idealised Me refined as rotating group:
 C19(H19A,H19B,H19C), C29(H29A,H29B,H29C), C39(H39A,H39B,H39C), C49(H49A,H49B,
 H49C), C111(H11A,H11B,H11C)
;
_shelx_estimated_absorpt_t_max 0.688
_shelx_estimated_absorpt_t_min 0.569
_shelx_space_group_comment
;
The symmetry employed for this shelxl refinement is uniquely defined
by the following loop, which should always be used as a source of
symmetry information in preference to the above space-group names.
They are only intended as comments.
;
_shelxl_version_number 2012-9

loop_
_space_group_symop_operation_xyz
'x, y, z'
'-x+1/2, y+1/2, -z+1/2'
'-x, -y, -z'
'x-1/2, -y-1/2, z-1/2'

loop_
_atom_site_label
_atom_site_type_symbol
_atom_site_fract_x
_atom_site_fract_y
_atom_site_fract_z
_atom_site_U_iso_or_equiv
_atom_site_adp_type
_atom_site_occupancy
_atom_site_site_symmetry_order
_atom_site_calc_flag
_atom_site_refinement_flags_posn
_atom_site_refinement_flags_adp
_atom_site_refinement_flags_occupancy
_atom_site_disorder_assembly
_atom_site_disorder_group
Cu1 Cu 0.41107(3) 0.24790(2) 0.84681(2) 0.02150(11) Uani 1 1 d . . . . .
Cu2 Cu 0.23949(3) 0.16839(2) 0.79881(2) 0.02294(11) Uani 1 1 d . . . . .
I1 I 0.43042(2) 0.11216(2) 0.80122(2) 0.02774(8) Uani 1 1 d . . . . .
I2 I 0.18003(2) 0.21415(2) 0.71288(2) 0.03129(8) Uani 1 1 d . . . . .
P1 P 0.31770(7) 0.26099(5) 0.91065(3) 0.01850(19) Uani 1 1 d . . . . .
P2 P 0.14545(7) 0.16530(5) 0.86352(3) 0.0191(2) Uani 1 1 d . . . . .
O1 O 0.28418(18) 0.34879(13) 0.92573(9) 0.0233(5) Uani 1 1 d . . . . .
O2 O 0.20120(19) 0.46555(14) 0.87357(10) 0.0277(6) Uani 1 1 d . . . . .
O3 O 0.37706(18) 0.23627(14) 0.96372(9) 0.0230(5) Uani 1 1 d . . . . .
O4 O 0.5631(2) 0.27057(15) 1.01183(10) 0.0336(7) Uani 1 1 d . . . . .
O5 O 0.12633(18) 0.08542(13) 0.89363(9) 0.0219(5) Uani 1 1 d . . . . .
O6 O 0.2579(2) -0.03424(14) 0.88182(10) 0.0324(6) Uani 1 1 d . . . . .
O7 O 0.02092(18) 0.19379(14) 0.85609(9) 0.0227(5) Uani 1 1 d . . . . .
O8 O -0.15194(19) 0.16377(14) 0.79729(10) 0.0301(6) Uani 1 1 d . . . . .
N1 N 0.4099(2) 0.35155(17) 0.80648(11) 0.0234(7) Uani 1 1 d . . . . .
N2 N 0.5713(2) 0.27714(17) 0.85939(11) 0.0231(7) Uani 1 1 d . . . . .
N9 N 0.1950(2) 0.22004(15) 0.91184(10) 0.0172(6) Uani 1 1 d . . . . .
N111 N 0.0718(3) 0.5062(2) 1.07221(15) 0.0504(10) Uani 1 1 d . . . . .
C1 C 0.3299(3) 0.3897(2) 0.78183(14) 0.0262(8) Uani 1 1 d . . . . .
H1 H 0.2622 0.3642 0.7769 0.031 Uiso 1 1 calc R U . . .
C2 C 0.3398(3) 0.4653(2) 0.76270(14) 0.0328(9) Uani 1 1 d . . . . .
H2 H 0.2797 0.4911 0.7463 0.039 Uiso 1 1 calc R U . . .
C3 C 0.4376(3) 0.5014(2) 0.76799(15) 0.0347(10) Uani 1 1 d . . . . .
H3 H 0.4461 0.5525 0.7549 0.042 Uiso 1 1 calc R U . . .
C4 C 0.5252(3) 0.4633(2) 0.79252(14) 0.0300(9) Uani 1 1 d . . . . .
C5 C 0.6316(4) 0.4952(2) 0.79910(17) 0.0396(11) Uani 1 1 d . . . . .
H5 H 0.6448 0.5453 0.7855 0.047 Uiso 1 1 calc R U . . .
C6 C 0.7129(3) 0.4572(3) 0.82358(18) 0.0425(11) Uani 1 1 d . . . . .
H6 H 0.7824 0.4804 0.8266 0.051 Uiso 1 1 calc R U . . .
C7 C 0.6966(3) 0.3820(2) 0.84536(15) 0.0325(9) Uani 1 1 d . . . . .
C8 C 0.7777(3) 0.3392(3) 0.87223(16) 0.0388(11) Uani 1 1 d . . . . .
H8 H 0.8482 0.3602 0.8772 0.047 Uiso 1 1 calc R U . . .
C9 C 0.7550(3) 0.2678(3) 0.89117(16) 0.0365(10) Uani 1 1 d . . . . .
H9 H 0.8098 0.2384 0.9090 0.044 Uiso 1 1 calc R U . . .
C10 C 0.6507(3) 0.2378(2) 0.88422(15) 0.0300(9) Uani 1 1 d . . . . .
H10 H 0.6359 0.1878 0.8976 0.036 Uiso 1 1 calc R U . . .
C11 C 0.5937(3) 0.3483(2) 0.83986(13) 0.0244(8) Uani 1 1 d . . . . .
C12 C 0.5071(3) 0.3884(2) 0.81260(13) 0.0234(8) Uani 1 1 d . . . . .
C13 C 0.3520(3) 0.4129(2) 0.91877(13) 0.0221(8) Uani 1 1 d . . . . .
C14 C 0.3057(3) 0.4758(2) 0.89124(13) 0.0202(8) Uani 1 1 d . . . . .
C15 C 0.3665(3) 0.5418(2) 0.88449(13) 0.0248(8) Uani 1 1 d . . . . .
H15 H 0.3353 0.5850 0.8665 0.030 Uiso 1 1 calc R U . . .
C16 C 0.4737(3) 0.5463(2) 0.90370(13) 0.0254(8) Uani 1 1 d . . . . .
C17 C 0.5169(3) 0.4839(2) 0.93113(14) 0.0272(9) Uani 1 1 d . . . . .
H17 H 0.5892 0.4867 0.9448 0.033 Uiso 1 1 calc R U . . .
C18 C 0.4562(3) 0.4170(2) 0.93903(14) 0.0256(8) Uani 1 1 d . . . . .
H18 H 0.4865 0.3747 0.9582 0.031 Uiso 1 1 calc R U . . .
C19 C 0.1464(3) 0.5334(2) 0.85313(16) 0.0332(9) Uani 1 1 d . . . . .
H19A H 0.1770 0.5482 0.8224 0.050 Uiso 1 1 calc R U . . .
H19B H 0.1548 0.5769 0.8767 0.050 Uiso 1 1 calc R U . . .
H19C H 0.0699 0.5214 0.8464 0.050 Uiso 1 1 calc R U . . .
C20 C 0.5374(3) 0.6200(2) 0.89354(16) 0.0343(10) Uani 1 1 d D U . . .
H20A H 0.5650 0.6145 0.8606 0.041 Uiso 0.552(10) 1 calc R U P A 1
H20B H 0.4872 0.6651 0.8919 0.041 Uiso 0.552(10) 1 calc R U P A 1
H20C H 0.5096 0.6639 0.9128 0.041 Uiso 0.448(10) 1 calc R U P A 2
H20D H 0.5242 0.6334 0.8582 0.041 Uiso 0.448(10) 1 calc R U P A 2
C21 C 0.6267(4) 0.6391(4) 0.9283(3) 0.034(2) Uani 0.552(10) 1 d D U P A 1
H21 H 0.6117 0.6427 0.9620 0.041 Uiso 0.552(10) 1 calc R U P A 1
C22 C 0.7270(3) 0.6521(5) 0.9184(4) 0.049(3) Uani 0.552(10) 1 d D U P A 1
H22A H 0.7463 0.6492 0.8854 0.059 Uiso 0.552(10) 1 calc R U P A 1
H22B H 0.7798 0.6643 0.9443 0.059 Uiso 0.552(10) 1 calc R U P A 1
C21A C 0.6617(8) 0.6138(5) 0.9063(3) 0.033(3) Uiso 0.448(10) 1 d D U P A 2
H21A H 0.7034 0.5752 0.8912 0.039 Uiso 0.448(10) 1 calc R U P A 2
C22A C 0.7064(5) 0.6639(7) 0.9387(4) 0.043(4) Uiso 0.448(10) 1 d D U P A 2
H22C H 0.6634 0.7021 0.9533 0.052 Uiso 0.448(10) 1 calc R U P A 2
H22D H 0.7816 0.6619 0.9473 0.052 Uiso 0.448(10) 1 calc R U P A 2
C23 C 0.4566(3) 0.1778(2) 0.96672(13) 0.0206(8) Uani 1 1 d . . . . .
C24 C 0.5535(3) 0.1964(2) 0.99319(13) 0.0238(8) Uani 1 1 d . . . . .
C25 C 0.6338(3) 0.1401(2) 0.99783(14) 0.0240(8) Uani 1 1 d . . . . .
H25 H 0.6995 0.1517 1.0163 0.029 Uiso 1 1 calc R U . . .
C26 C 0.6194(3) 0.0667(2) 0.97582(14) 0.0258(8) Uani 1 1 d . . . . .
C27 C 0.5233(3) 0.0503(2) 0.94893(14) 0.0261(8) Uani 1 1 d . . . . .
H27 H 0.5133 0.0008 0.9331 0.031 Uiso 1 1 calc R U . . .
C28 C 0.4409(3) 0.1060(2) 0.94484(14) 0.0241(8) Uani 1 1 d . . . . .
H28 H 0.3745 0.0941 0.9270 0.029 Uiso 1 1 calc R U . . .
C29 C 0.6672(3) 0.2947(2) 1.03206(18) 0.0427(11) Uani 1 1 d . . . . .
H29A H 0.7203 0.2841 1.0082 0.064 Uiso 1 1 calc R U . . .
H29B H 0.6864 0.2655 1.0625 0.064 Uiso 1 1 calc R U . . .
H29C H 0.6662 0.3511 1.0393 0.064 Uiso 1 1 calc R U . . .
C30 C 0.7101(3) 0.0078(2) 0.98031(15) 0.0307(9) Uani 1 1 d . . . . .
H30A H 0.7328 -0.0005 1.0156 0.037 Uiso 1 1 calc R U . . .
H30B H 0.6842 -0.0430 0.9663 0.037 Uiso 1 1 calc R U . . .
C31 C 0.8039(3) 0.0343(2) 0.95431(16) 0.0355(10) Uani 1 1 d . . . . .
H31 H 0.7957 0.0358 0.9193 0.043 Uiso 1 1 calc R U . . .
C32 C 0.8961(4) 0.0556(3) 0.9754(2) 0.0538(13) Uani 1 1 d . . . . .
C33 C 0.0843(3) 0.0170(2) 0.86977(13) 0.0236(8) Uani 1 1 d . . . . .
C34 C 0.1532(3) -0.0463(2) 0.86560(14) 0.0250(8) Uani 1 1 d . . . . .
C35 C 0.1117(3) -0.1158(2) 0.84436(14) 0.0289(9) Uani 1 1 d . . . . .
H35 H 0.1572 -0.1600 0.8416 0.035 Uiso 1 1 calc R U . . .
C36 C 0.0035(3) -0.1205(2) 0.82712(14) 0.0297(9) Uani 1 1 d . . . . .
C37 C -0.0620(3) -0.0569(2) 0.83211(15) 0.0327(9) Uani 1 1 d . . . . .
H37 H -0.1357 -0.0602 0.8206 0.039 Uiso 1 1 calc R U . . .
C38 C -0.0229(3) 0.0124(2) 0.85372(14) 0.0292(9) Uani 1 1 d . . . . .
H38 H -0.0693 0.0559 0.8573 0.035 Uiso 1 1 calc R U . . .
C39 C 0.3346(3) -0.0899(2) 0.86676(17) 0.0405(11) Uani 1 1 d . . . . .
H39A H 0.3220 -0.0994 0.8312 0.061 Uiso 1 1 calc R U . . .
H39B H 0.3269 -0.1393 0.8847 0.061 Uiso 1 1 calc R U . . .
H39C H 0.4073 -0.0692 0.8741 0.061 Uiso 1 1 calc R U . . .
C40 C -0.0388(3) -0.1949(2) 0.80139(15) 0.0359(10) Uani 1 1 d . . . . .
H40A H -0.0971 -0.1806 0.7762 0.043 Uiso 1 1 calc R U . . .
H40B H 0.0198 -0.2191 0.7840 0.043 Uiso 1 1 calc R U . . .
C41 C -0.0804(3) -0.2538(2) 0.83548(14) 0.0313(9) Uani 1 1 d . . . . .
H41 H -0.1327 -0.2371 0.8568 0.038 Uiso 1 1 calc R U . . .
C42 C -0.0496(5) -0.3271(3) 0.83800(19) 0.0491(13) Uani 1 1 d . . . . .
C43 C -0.0105(3) 0.2503(2) 0.82032(13) 0.0218(8) Uani 1 1 d . . . . .
C44 C -0.1031(3) 0.2339(2) 0.78917(14) 0.0252(8) Uani 1 1 d . . . . .
C45 C -0.1369(3) 0.2881(2) 0.75371(15) 0.0300(9) Uani 1 1 d . . . . .
H45 H -0.1991 0.2773 0.7324 0.036 Uiso 1 1 calc R U . . .
C46 C -0.0816(3) 0.3584(2) 0.74847(15) 0.0324(9) Uani 1 1 d . . . . .
C47 C 0.0079(3) 0.3734(2) 0.78011(15) 0.0283(9) Uani 1 1 d . . . . .
H47 H 0.0459 0.4213 0.7770 0.034 Uiso 1 1 calc R U . . .
C48 C 0.0435(3) 0.3202(2) 0.81619(14) 0.0253(8) Uani 1 1 d . . . . .
H48 H 0.1046 0.3318 0.8380 0.030 Uiso 1 1 calc R U . . .
C49 C -0.2578(3) 0.1534(2) 0.77413(16) 0.0329(9) Uani 1 1 d . . . . .
H49A H -0.2546 0.1527 0.7382 0.049 Uiso 1 1 calc R U . . .
H49B H -0.3037 0.1968 0.7833 0.049 Uiso 1 1 calc R U . . .
H49C H -0.2875 0.1036 0.7849 0.049 Uiso 1 1 calc R U . . .
C50 C -0.1252(5) 0.4201(3) 0.71141(17) 0.0356(15) Uani 0.747(9) 1 d D U P B 1
H50A H -0.1972 0.4363 0.7205 0.043 Uiso 0.747(9) 1 calc R U P B 1
H50B H -0.0780 0.4668 0.7150 0.043 Uiso 0.747(9) 1 calc R U P B 1
C51 C -0.1345(4) 0.3979(3) 0.66051(16) 0.0441(18) Uani 0.747(9) 1 d D U P B 1
H51 H -0.1715 0.4338 0.6385 0.053 Uiso 0.747(9) 1 calc R U P B 1
C52 C -0.0978(5) 0.3337(4) 0.6405(2) 0.053(2) Uani 0.747(9) 1 d D U P B 1
H52A H -0.0601 0.2956 0.6606 0.063 Uiso 0.747(9) 1 calc R U P B 1
H52B H -0.1092 0.3256 0.6059 0.063 Uiso 0.747(9) 1 calc R U P B 1
C50A C -0.0986(16) 0.3996(12) 0.6978(5) 0.040(6) Uiso 0.253(9) 1 d D U P B 2
H50C H -0.1695 0.4259 0.6970 0.049 Uiso 0.253(9) 1 calc R U P B 2
H50D H -0.0441 0.4418 0.6977 0.049 Uiso 0.253(9) 1 calc R U P B 2
C51A C -0.0954(11) 0.3589(12) 0.6520(5) 0.032(5) Uiso 0.253(9) 1 d D U P B 2
H51A H -0.0323 0.3291 0.6480 0.039 Uiso 0.253(9) 1 calc R U P B 2
C52A C -0.1693(11) 0.3575(9) 0.6145(4) 0.036(5) Uiso 0.253(9) 1 d D U P B 2
H52C H -0.2342 0.3861 0.6163 0.043 Uiso 0.253(9) 1 calc R U P B 2
H52D H -0.1576 0.3279 0.5858 0.043 Uiso 0.253(9) 1 calc R U P B 2
C53 C 0.1308(3) 0.23048(19) 0.95425(13) 0.0194(7) Uani 1 1 d . . . . .
C54 C 0.0584(3) 0.2918(2) 0.95464(14) 0.0276(9) Uani 1 1 d . . . . .
H54 H 0.0522 0.3284 0.9282 0.033 Uiso 1 1 calc R U . . .
C55 C -0.0047(3) 0.2994(2) 0.99383(15) 0.0321(9) Uani 1 1 d . . . . .
H55 H -0.0551 0.3411 0.9942 0.038 Uiso 1 1 calc R U . . .
C56 C 0.0049(3) 0.2466(2) 1.03264(15) 0.0347(10) Uani 1 1 d . . . . .
H56 H -0.0387 0.2520 1.0595 0.042 Uiso 1 1 calc R U . . .
C57 C 0.0780(3) 0.1862(2) 1.03202(14) 0.0321(9) Uani 1 1 d . . . . .
H57 H 0.0850 0.1501 1.0587 0.039 Uiso 1 1 calc R U . . .
C58 C 0.1411(3) 0.1777(2) 0.99299(14) 0.0258(8) Uani 1 1 d . . . . .
H58 H 0.1914 0.1359 0.9927 0.031 Uiso 1 1 calc R U . . .
C111 C 0.1765(4) 0.4937(3) 0.99369(17) 0.0444(11) Uani 1 1 d . . . . .
H11A H 0.1303 0.5114 0.9650 0.067 Uiso 1 1 calc R U . . .
H11B H 0.1970 0.4388 0.9890 0.067 Uiso 1 1 calc R U . . .
H11C H 0.2413 0.5264 0.9972 0.067 Uiso 1 1 calc R U . . .
C222 C 0.1182(3) 0.5005(2) 1.03822(17) 0.0359(10) Uani 1 1 d . . . . .
H32A H 0.912(4) 0.053(3) 1.0090(19) 0.049(14) Uiso 1 1 d . . . . .
H32B H 0.956(4) 0.073(3) 0.9538(18) 0.055(14) Uiso 1 1 d . . . . .
H42A H 0.004(4) -0.346(3) 0.8169(19) 0.061(16) Uiso 1 1 d . . . . .
H42B H -0.078(4) -0.361(3) 0.8593(19) 0.060(15) Uiso 1 1 d . . . . .

loop_
_atom_site_aniso_label
_atom_site_aniso_U_11
_atom_site_aniso_U_22
_atom_site_aniso_U_33
_atom_site_aniso_U_23
_atom_site_aniso_U_13
_atom_site_aniso_U_12
Cu1 0.0190(2) 0.0224(2) 0.0233(2) 0.00051(18) 0.00272(18) -0.00032(17)
Cu2 0.0235(2) 0.0248(2) 0.0207(2) -0.00194(18) 0.00252(18) -0.00121(18)
I1 0.02600(14) 0.02611(14) 0.03130(15) -0.00481(10) 0.00335(11) 0.00395(10)
I2 0.04181(16) 0.02830(14) 0.02309(14) -0.00084(10) -0.00175(11) 0.00057(11)
P1 0.0162(4) 0.0181(5) 0.0211(5) -0.0009(4) 0.0003(4) 0.0009(3)
P2 0.0167(5) 0.0210(5) 0.0193(5) 0.0000(4) -0.0005(4) -0.0002(4)
O1 0.0213(13) 0.0156(12) 0.0335(15) -0.0014(11) 0.0060(11) -0.0005(10)
O2 0.0244(14) 0.0233(13) 0.0345(16) 0.0038(11) -0.0035(12) -0.0003(11)
O3 0.0185(13) 0.0306(14) 0.0193(13) -0.0028(11) -0.0024(10) 0.0051(10)
O4 0.0273(15) 0.0309(15) 0.0402(17) -0.0135(12) -0.0124(12) 0.0056(11)
O5 0.0240(13) 0.0199(12) 0.0213(14) -0.0020(10) -0.0015(10) -0.0020(10)
O6 0.0298(15) 0.0265(14) 0.0394(17) -0.0099(12) -0.0075(13) 0.0047(11)
O7 0.0153(12) 0.0271(13) 0.0251(14) 0.0036(11) -0.0020(10) -0.0018(10)
O8 0.0205(13) 0.0289(15) 0.0395(17) 0.0036(12) -0.0056(12) -0.0038(11)
N1 0.0266(17) 0.0256(16) 0.0182(16) -0.0027(13) 0.0029(13) -0.0001(13)
N2 0.0207(16) 0.0259(16) 0.0234(17) -0.0031(13) 0.0049(13) 0.0000(13)
N9 0.0151(14) 0.0183(15) 0.0182(15) -0.0010(12) 0.0016(12) -0.0006(11)
N111 0.051(3) 0.058(3) 0.043(3) -0.003(2) 0.010(2) 0.005(2)
C1 0.029(2) 0.027(2) 0.022(2) -0.0013(16) 0.0014(16) 0.0011(16)
C2 0.047(3) 0.026(2) 0.025(2) -0.0010(17) 0.0027(19) 0.0088(19)
C3 0.056(3) 0.023(2) 0.027(2) 0.0005(17) 0.014(2) 0.0050(19)
C4 0.041(2) 0.026(2) 0.025(2) -0.0034(17) 0.0154(18) -0.0032(18)
C5 0.048(3) 0.027(2) 0.046(3) -0.002(2) 0.019(2) -0.012(2)
C6 0.034(2) 0.040(3) 0.056(3) -0.009(2) 0.021(2) -0.017(2)
C7 0.028(2) 0.036(2) 0.035(2) -0.0099(18) 0.0117(18) -0.0044(17)
C8 0.021(2) 0.053(3) 0.042(3) -0.016(2) 0.0058(19) -0.0038(19)
C9 0.022(2) 0.053(3) 0.034(2) -0.008(2) -0.0001(18) 0.0068(19)
C10 0.025(2) 0.037(2) 0.028(2) 0.0009(18) 0.0032(17) 0.0020(17)
C11 0.025(2) 0.028(2) 0.021(2) -0.0059(16) 0.0072(16) -0.0016(16)
C12 0.029(2) 0.0216(19) 0.021(2) -0.0030(15) 0.0083(16) -0.0025(15)
C13 0.026(2) 0.0185(18) 0.023(2) -0.0022(15) 0.0077(16) -0.0026(15)
C14 0.0214(19) 0.0237(19) 0.0152(18) -0.0047(14) -0.0007(14) -0.0005(15)
C15 0.033(2) 0.0214(19) 0.020(2) 0.0003(15) 0.0024(16) -0.0013(16)
C16 0.030(2) 0.026(2) 0.020(2) -0.0032(16) -0.0007(16) -0.0072(16)
C17 0.0221(19) 0.028(2) 0.031(2) -0.0071(17) -0.0038(16) -0.0047(16)
C18 0.027(2) 0.0237(19) 0.026(2) -0.0025(16) 0.0002(16) -0.0002(16)
C19 0.029(2) 0.027(2) 0.042(3) 0.0047(18) -0.0038(19) 0.0040(17)
C20 0.036(2) 0.027(2) 0.039(2) 0.0036(18) -0.0004(19) -0.0068(17)
C21 0.034(4) 0.028(4) 0.040(4) 0.001(3) -0.001(3) -0.016(3)
C22 0.022(4) 0.040(5) 0.087(8) 0.010(5) 0.007(5) -0.010(4)
C23 0.0187(18) 0.0232(19) 0.0196(19) 0.0045(15) 0.0000(14) 0.0025(14)
C24 0.027(2) 0.026(2) 0.0186(19) -0.0019(15) -0.0021(15) -0.0013(16)
C25 0.0164(18) 0.027(2) 0.027(2) -0.0002(16) -0.0048(15) -0.0017(15)
C26 0.025(2) 0.026(2) 0.026(2) 0.0061(16) 0.0013(16) 0.0020(16)
C27 0.027(2) 0.0202(19) 0.030(2) 0.0010(16) -0.0016(17) -0.0005(15)
C28 0.0186(18) 0.031(2) 0.022(2) 0.0034(16) -0.0034(15) -0.0046(15)
C29 0.032(2) 0.035(2) 0.059(3) -0.015(2) -0.013(2) -0.0039(18)
C30 0.028(2) 0.024(2) 0.039(2) 0.0032(17) -0.0043(18) 0.0055(16)
C31 0.034(2) 0.035(2) 0.038(3) -0.0056(19) 0.0029(19) 0.0078(18)
C32 0.038(3) 0.066(4) 0.058(4) -0.013(3) 0.004(3) -0.006(2)
C33 0.027(2) 0.0219(19) 0.023(2) -0.0048(15) 0.0050(16) -0.0091(15)
C34 0.027(2) 0.027(2) 0.021(2) 0.0001(16) -0.0005(16) -0.0040(16)
C35 0.045(2) 0.0192(19) 0.022(2) 0.0013(15) 0.0025(18) -0.0046(17)
C36 0.038(2) 0.030(2) 0.022(2) 0.0021(16) 0.0037(17) -0.0138(18)
C37 0.027(2) 0.040(2) 0.031(2) -0.0011(18) 0.0037(17) -0.0120(18)
C38 0.027(2) 0.031(2) 0.031(2) -0.0012(17) 0.0082(17) -0.0055(17)
C39 0.036(2) 0.034(2) 0.050(3) -0.011(2) -0.006(2) 0.0084(19)
C40 0.045(2) 0.035(2) 0.028(2) -0.0009(18) 0.0014(19) -0.0157(19)
C41 0.038(2) 0.032(2) 0.024(2) -0.0058(17) 0.0006(18) -0.0078(18)
C42 0.072(4) 0.036(3) 0.039(3) 0.004(2) 0.006(3) -0.002(3)
C43 0.0176(18) 0.0257(19) 0.022(2) -0.0002(15) 0.0014(15) 0.0068(15)
C44 0.0173(18) 0.028(2) 0.030(2) -0.0032(16) 0.0008(16) -0.0032(15)
C45 0.023(2) 0.034(2) 0.031(2) 0.0032(18) -0.0081(17) -0.0005(16)
C46 0.029(2) 0.034(2) 0.033(2) 0.0077(18) -0.0054(18) 0.0007(17)
C47 0.022(2) 0.027(2) 0.036(2) 0.0035(17) 0.0011(17) -0.0032(16)
C48 0.0168(18) 0.031(2) 0.028(2) -0.0026(17) 0.0004(15) 0.0002(15)
C49 0.021(2) 0.033(2) 0.043(3) -0.0031(19) -0.0067(18) -0.0038(16)
C50 0.027(3) 0.035(3) 0.043(4) 0.014(3) -0.004(3) 0.003(3)
C51 0.039(3) 0.054(4) 0.038(4) 0.015(3) 0.000(3) 0.006(3)
C52 0.057(5) 0.053(5) 0.045(5) 0.009(4) -0.005(3) -0.013(4)
C53 0.0164(17) 0.0227(18) 0.0187(19) -0.0037(15) -0.0003(14) -0.0052(14)
C54 0.025(2) 0.031(2) 0.027(2) 0.0023(17) 0.0026(16) 0.0020(16)
C55 0.025(2) 0.038(2) 0.034(2) -0.0059(19) 0.0039(17) 0.0085(17)
C56 0.030(2) 0.044(3) 0.031(2) -0.0108(19) 0.0082(18) -0.0051(19)
C57 0.038(2) 0.035(2) 0.024(2) 0.0024(17) 0.0054(18) -0.0056(19)
C58 0.025(2) 0.025(2) 0.027(2) -0.0023(16) 0.0004(16) 0.0008(15)
C111 0.040(3) 0.053(3) 0.041(3) -0.001(2) 0.007(2) 0.005(2)
C222 0.032(2) 0.033(2) 0.041(3) -0.002(2) -0.007(2) 0.0010(18)

loop_
_atom_type_symbol
_atom_type_description
_atom_type_scat_dispersion_real
_atom_type_scat_dispersion_imag
_atom_type_scat_source
C C 0.0033 0.0016 'International Tables Vol C Tables 4.2.6.8 and 6.1.1.4'
H H 0.0000 0.0000 'International Tables Vol C Tables 4.2.6.8 and 6.1.1.4'
N N 0.0061 0.0033 'International Tables Vol C Tables 4.2.6.8 and 6.1.1.4'
O O 0.0106 0.0060 'International Tables Vol C Tables 4.2.6.8 and 6.1.1.4'
P P 0.1023 0.0942 'International Tables Vol C Tables 4.2.6.8 and 6.1.1.4'
I I -0.4742 1.8119 'International Tables Vol C Tables 4.2.6.8 and 6.1.1.4'
Cu Cu 0.3201 1.2651 'International Tables Vol C Tables 4.2.6.8 and 6.1.1.4'

loop_
_geom_angle_atom_site_label_1
_geom_angle_atom_site_label_2
_geom_angle_atom_site_label_3
_geom_angle
I1 Cu1 Cu2 56.465(13)
P1 Cu1 Cu2 89.06(3)
P1 Cu1 I1 122.54(3)
N1 Cu1 Cu2 101.12(8)
N1 Cu1 I1 119.52(8)
N1 Cu1 P1 110.59(8)
N2 Cu1 Cu2 154.03(8)
N2 Cu1 I1 99.56(8)
N2 Cu1 P1 114.53(9)
N2 Cu1 N1 81.34(12)
I1 Cu2 Cu1 59.207(14)
I2 Cu2 Cu1 116.521(19)
I2 Cu2 I1 110.204(18)
P2 Cu2 Cu1 94.37(3)
P2 Cu2 I1 121.70(3)
P2 Cu2 I2 127.94(3)
Cu2 I1 Cu1 64.328(14)
O1 P1 Cu1 117.58(10)
O1 P1 O3 97.10(13)
O1 P1 N9 97.16(13)
O3 P1 Cu1 116.50(9)
O3 P1 N9 103.18(14)
N9 P1 Cu1 121.11(11)
O5 P2 Cu2 122.48(10)
O5 P2 O7 97.86(13)
O5 P2 N9 97.48(13)
O7 P2 Cu2 117.38(10)
O7 P2 N9 102.76(13)
N9 P2 Cu2 115.14(10)
C13 O1 P1 121.0(2)
C14 O2 C19 116.6(3)
C23 O3 P1 120.4(2)
C24 O4 C29 117.4(3)
C33 O5 P2 121.7(2)
C34 O6 C39 117.0(3)
C43 O7 P2 120.3(2)
C44 O8 C49 116.4(3)
C1 N1 Cu1 131.0(3)
C1 N1 C12 117.6(3)
C12 N1 Cu1 110.9(2)
C10 N2 Cu1 129.4(3)
C10 N2 C11 118.5(3)
C11 N2 Cu1 112.1(2)
P1 N9 P2 119.47(17)
C53 N9 P1 121.2(2)
C53 N9 P2 119.3(2)
N1 C1 H1 118.2
N1 C1 C2 123.6(4)
C2 C1 H1 118.2
C1 C2 H2 120.6
C3 C2 C1 118.7(4)
C3 C2 H2 120.6
C2 C3 H3 119.9
C2 C3 C4 120.2(4)
C4 C3 H3 119.9
C3 C4 C5 124.6(4)
C3 C4 C12 117.5(4)
C12 C4 C5 117.9(4)
C4 C5 H5 118.7
C6 C5 C4 122.7(4)
C6 C5 H5 118.7
C5 C6 H6 119.6
C5 C6 C7 120.8(4)
C7 C6 H6 119.6
C8 C7 C6 124.0(4)
C8 C7 C11 117.4(4)
C11 C7 C6 118.7(4)
C7 C8 H8 120.1
C9 C8 C7 119.8(4)
C9 C8 H8 120.1
C8 C9 H9 120.2
C8 C9 C10 119.7(4)
C10 C9 H9 120.2
N2 C10 C9 122.2(4)
N2 C10 H10 118.9
C9 C10 H10 118.9
N2 C11 C7 122.5(4)
N2 C11 C12 117.1(3)
C7 C11 C12 120.4(3)
N1 C12 C4 122.4(3)
N1 C12 C11 118.1(3)
C4 C12 C11 119.6(3)
O1 C13 C14 115.9(3)
C18 C13 O1 123.2(3)
C18 C13 C14 120.8(3)
O2 C14 C13 115.6(3)
O2 C14 C15 125.4(3)
C15 C14 C13 119.0(3)
C14 C15 H15 119.5
C14 C15 C16 121.1(3)
C16 C15 H15 119.5
C15 C16 C20 118.4(3)
C17 C16 C15 118.7(3)
C17 C16 C20 122.9(3)
C16 C17 H17 119.5
C16 C17 C18 121.1(3)
C18 C17 H17 119.5
C13 C18 C17 119.3(3)
C13 C18 H18 120.4
C17 C18 H18 120.4
O2 C19 H19A 109.5
O2 C19 H19B 109.5
O2 C19 H19C 109.5
H19A C19 H19B 109.5
H19A C19 H19C 109.5
H19B C19 H19C 109.5
C16 C20 H20A 108.0
C16 C20 H20B 108.0
C16 C20 H20C 108.5
C16 C20 H20D 108.5
C16 C20 C21A 115.2(4)
H20A C20 H20B 107.3
H20C C20 H20D 107.5
C21 C20 C16 117.0(4)
C21 C20 H20A 108.0
C21 C20 H20B 108.0
C21A C20 H20C 108.5
C21A C20 H20D 108.5
C20 C21 H21 116.5
C22 C21 C20 126.9(6)
C22 C21 H21 116.5
C21 C22 H22A 120.0
C21 C22 H22B 120.0
H22A C22 H22B 120.0
C20 C21A H21A 121.2
C22A C21A C20 117.6(7)
C22A C21A H21A 121.2
C21A C22A H22C 120.0
C21A C22A H22D 120.0
H22C C22A H22D 120.0
C24 C23 O3 116.8(3)
C28 C23 O3 122.2(3)
C28 C23 C24 121.0(3)
O4 C24 C23 116.7(3)
O4 C24 C25 124.4(3)
C25 C24 C23 118.8(3)
C24 C25 H25 119.5
C24 C25 C26 120.9(3)
C26 C25 H25 119.5
C25 C26 C30 119.4(3)
C27 C26 C25 119.1(3)
C27 C26 C30 121.5(3)
C26 C27 H27 119.8
C26 C27 C28 120.5(3)
C28 C27 H27 119.8
C23 C28 C27 119.6(3)
C23 C28 H28 120.2
C27 C28 H28 120.2
O4 C29 H29A 109.5
O4 C29 H29B 109.5
O4 C29 H29C 109.5
H29A C29 H29B 109.5
H29A C29 H29C 109.5
H29B C29 H29C 109.5
C26 C30 H30A 109.2
C26 C30 H30B 109.2
H30A C30 H30B 107.9
C31 C30 C26 112.0(3)
C31 C30 H30A 109.2
C31 C30 H30B 109.2
C30 C31 H31 117.3
C32 C31 C30 125.5(5)
C32 C31 H31 117.3
C31 C32 H32A 123(3)
C31 C32 H32B 119(3)
H32A C32 H32B 118(4)
C34 C33 O5 117.8(3)
C38 C33 O5 120.6(3)
C38 C33 C34 121.6(3)
O6 C34 C33 116.2(3)
O6 C34 C35 125.2(3)
C33 C34 C35 118.5(3)
C34 C35 H35 119.8
C36 C35 C34 120.3(4)
C36 C35 H35 119.8
C35 C36 C40 119.6(4)
C37 C36 C35 119.3(3)
C37 C36 C40 121.0(4)
C36 C37 H37 119.3
C36 C37 C38 121.3(4)
C38 C37 H37 119.3
C33 C38 C37 118.9(4)
C33 C38 H38 120.6
C37 C38 H38 120.6
O6 C39 H39A 109.5
O6 C39 H39B 109.5
O6 C39 H39C 109.5
H39A C39 H39B 109.5
H39A C39 H39C 109.5
H39B C39 H39C 109.5
C36 C40 H40A 108.8
C36 C40 H40B 108.8
H40A C40 H40B 107.7
C41 C40 C36 113.6(3)
C41 C40 H40A 108.8
C41 C40 H40B 108.8
C40 C41 H41 117.9
C42 C41 C40 124.2(4)
C42 C41 H41 117.9
C41 C42 H42A 120(3)
C41 C42 H42B 121(3)
H42A C42 H42B 119(4)
O7 C43 C44 117.0(3)
C48 C43 O7 122.5(3)
C48 C43 C44 120.5(3)
O8 C44 C43 115.6(3)
O8 C44 C45 125.6(3)
C45 C44 C43 118.8(3)
C44 C45 H45 119.3
C44 C45 C46 121.3(3)
C46 C45 H45 119.3
C45 C46 C50 120.3(4)
C45 C46 C50A 116.5(8)
C47 C46 C45 118.6(3)
C47 C46 C50 120.9(4)
C47 C46 C50A 121.3(8)
C46 C47 H47 119.3
C46 C47 C48 121.4(3)
C48 C47 H47 119.3
C43 C48 C47 119.5(3)
C43 C48 H48 120.3
C47 C48 H48 120.3
O8 C49 H49A 109.5
O8 C49 H49B 109.5
O8 C49 H49C 109.5
H49A C49 H49B 109.5
H49A C49 H49C 109.5
H49B C49 H49C 109.5
C46 C50 H50A 108.0
C46 C50 H50B 108.0
H50A C50 H50B 107.3
C51 C50 C46 117.1(4)
C51 C50 H50A 108.0
C51 C50 H50B 108.0
C50 C51 H51 116.1
C52 C51 C50 127.88(15)
C52 C51 H51 116.1
C51 C52 H52A 120.0
C51 C52 H52B 120.0
H52A C52 H52B 120.0
C46 C50A H50C 106.6
C46 C50A H50D 106.6
H50C C50A H50D 106.5
C51A C50A C46 123.0(15)
C51A C50A H50C 106.6
C51A C50A H50D 106.6
C50A C51A H51A 116.0
C52A C51A C50A 128.01(16)
C52A C51A H51A 116.0
C51A C52A H52C 120.0
C51A C52A H52D 120.0
H52C C52A H52D 120.0
C54 C53 N9 119.7(3)
C54 C53 C58 120.5(3)
C58 C53 N9 119.8(3)
C53 C54 H54 120.3
C55 C54 C53 119.3(4)
C55 C54 H54 120.3
C54 C55 H55 119.8
C54 C55 C56 120.4(4)
C56 C55 H55 119.8
C55 C56 H56 120.2
C57 C56 C55 119.7(4)
C57 C56 H56 120.2
C56 C57 H57 119.8
C56 C57 C58 120.5(4)
C58 C57 H57 119.8
C53 C58 H58 120.2
C57 C58 C53 119.6(3)
C57 C58 H58 120.2
H11A C111 H11B 109.5
H11A C111 H11C 109.5
H11B C111 H11C 109.5
C222 C111 H11A 109.5
C222 C111 H11B 109.5
C222 C111 H11C 109.5
N111 C222 C111 178.9(5)

loop_
_geom_bond_atom_site_label_1
_geom_bond_atom_site_label_2
_geom_bond_distance
Cu1 Cu2 2.7733(6)
Cu1 I1 2.6432(5)
Cu1 P1 2.1769(10)
Cu1 N1 2.078(3)
Cu1 N2 2.064(3)
Cu2 I1 2.5648(5)
Cu2 I2 2.5198(5)
Cu2 P2 2.1910(10)
P1 O1 1.614(2)
P1 O3 1.626(2)
P1 N9 1.685(3)
P2 O5 1.615(2)
P2 O7 1.626(2)
P2 N9 1.689(3)
O1 C13 1.403(4)
O2 C14 1.366(4)
O2 C19 1.433(4)
O3 C23 1.404(4)
O4 C24 1.364(4)
O4 C29 1.432(4)
O5 C33 1.415(4)
O6 C34 1.362(4)
O6 C39 1.429(4)
O7 C43 1.402(4)
O8 C44 1.366(4)
O8 C49 1.430(4)
N1 C1 1.329(5)
N1 C12 1.365(5)
N2 C10 1.336(5)
N2 C11 1.360(5)
N9 C53 1.466(4)
N111 C222 1.133(5)
C1 H1 0.9500
C1 C2 1.398(5)
C2 H2 0.9500
C2 C3 1.364(6)
C3 H3 0.9500
C3 C4 1.395(6)
C4 C5 1.433(6)
C4 C12 1.413(5)
C5 H5 0.9500
C5 C6 1.337(6)
C6 H6 0.9500
C6 C7 1.433(6)
C7 C8 1.405(6)
C7 C11 1.405(5)
C8 H8 0.9500
C8 C9 1.360(6)
C9 H9 0.9500
C9 C10 1.397(5)
C10 H10 0.9500
C11 C12 1.436(5)
C13 C14 1.406(5)
C13 C18 1.375(5)
C14 C15 1.377(5)
C15 H15 0.9500
C15 C16 1.399(5)
C16 C17 1.385(5)
C16 C20 1.523(5)
C17 H17 0.9500
C17 C18 1.394(5)
C18 H18 0.9500
C19 H19A 0.9800
C19 H19B 0.9800
C19 H19C 0.9800
C20 H20A 0.9900
C20 H20B 0.9900
C20 H20C 0.9900
C20 H20D 0.9900
C20 C21 1.442(8)
C20 C21A 1.567(10)
C21 H21 0.9500
C21 C22 1.3199(10)
C22 H22A 0.9500
C22 H22B 0.9500
C21A H21A 0.9500
C21A C22A 1.3197(10)
C22A H22C 0.9500
C22A H22D 0.9500
C23 C24 1.395(5)
C23 C28 1.367(5)
C24 C25 1.386(5)
C25 H25 0.9500
C25 C26 1.391(5)
C26 C27 1.384(5)
C26 C30 1.510(5)
C27 H27 0.9500
C27 C28 1.397(5)
C28 H28 0.9500
C29 H29A 0.9800
C29 H29B 0.9800
C29 H29C 0.9800
C30 H30A 0.9900
C30 H30B 0.9900
C30 C31 1.484(6)
C31 H31 0.9500
C31 C32 1.297(6)
C32 H32A 0.92(5)
C32 H32B 1.03(5)
C33 C34 1.390(5)
C33 C38 1.377(5)
C34 C35 1.400(5)
C35 H35 0.9500
C35 C36 1.397(5)
C36 C37 1.372(6)
C36 C40 1.522(5)
C37 H37 0.9500
C37 C38 1.390(5)
C38 H38 0.9500
C39 H39A 0.9800
C39 H39B 0.9800
C39 H39C 0.9800
C40 H40A 0.9900
C40 H40B 0.9900
C40 C41 1.487(5)
C41 H41 0.9500
C41 C42 1.306(6)
C42 H42A 0.97(5)
C42 H42B 0.92(5)
C43 C44 1.407(5)
C43 C48 1.378(5)
C44 C45 1.377(5)
C45 H45 0.9500
C45 C46 1.396(5)
C46 C47 1.381(5)
C46 C50 1.526(6)
C46 C50A 1.546(17)
C47 H47 0.9500
C47 C48 1.383(5)
C48 H48 0.9500
C49 H49A 0.9800
C49 H49B 0.9800
C49 H49C 0.9800
C50 H50A 0.9900
C50 H50B 0.9900
C50 C51 1.4309(10)
C51 H51 0.9500
C51 C52 1.3202(10)
C52 H52A 0.9500
C52 H52B 0.9500
C50A H50C 0.9900
C50A H50D 0.9900
C50A C51A 1.4300(10)
C51A H51A 0.9500
C51A C52A 1.3199(10)
C52A H52C 0.9500
C52A H52D 0.9500
C53 C54 1.382(5)
C53 C58 1.383(5)
C54 H54 0.9500
C54 C55 1.380(5)
C55 H55 0.9500
C55 C56 1.385(6)
C56 H56 0.9500
C56 C57 1.376(6)
C57 H57 0.9500
C57 C58 1.378(5)
C58 H58 0.9500
C111 H11A 0.9800
C111 H11B 0.9800
C111 H11C 0.9800
C111 C222 1.466(6)

loop_
_geom_torsion_atom_site_label_1
_geom_torsion_atom_site_label_2
_geom_torsion_atom_site_label_3
_geom_torsion_atom_site_label_4
_geom_torsion
Cu1 P1 O1 C13 -33.6(3)
Cu1 P1 O3 C23 -29.3(3)
Cu1 P1 N9 P2 2.1(2)
Cu1 P1 N9 C53 -178.4(2)
Cu1 N1 C1 C2 169.9(3)
Cu1 N1 C12 C4 -174.6(3)
Cu1 N1 C12 C11 6.4(4)
Cu1 N2 C10 C9 -177.1(3)
Cu1 N2 C11 C7 177.5(3)
Cu1 N2 C11 C12 -2.9(4)
Cu2 P2 O5 C33 -53.4(3)
Cu2 P2 O7 C43 -29.6(3)
Cu2 P2 N9 P1 -8.7(2)
Cu2 P2 N9 C53 171.8(2)
P1 O1 C13 C14 125.7(3)
P1 O1 C13 C18 -57.1(4)
P1 O3 C23 C24 129.4(3)
P1 O3 C23 C28 -50.5(4)
P1 N9 C53 C54 92.0(3)
P1 N9 C53 C58 -89.6(3)
P2 O5 C33 C34 109.4(3)
P2 O5 C33 C38 -74.0(4)
P2 O7 C43 C44 132.4(3)
P2 O7 C43 C48 -49.6(4)
P2 N9 C53 C54 -88.5(3)
P2 N9 C53 C58 89.8(3)
O1 P1 O3 C23 -155.0(2)
O1 P1 N9 P2 130.51(18)
O1 P1 N9 C53 -50.0(3)
O1 C13 C14 O2 -1.8(5)
O1 C13 C14 C15 177.7(3)
O1 C13 C18 C17 -178.4(3)
O2 C14 C15 C16 -179.3(3)
O3 P1 O1 C13 91.3(3)
O3 P1 N9 P2 -130.44(17)
O3 P1 N9 C53 49.0(3)
O3 C23 C24 O4 -2.6(5)
O3 C23 C24 C25 179.0(3)
O3 C23 C28 C27 179.7(3)
O4 C24 C25 C26 -177.1(3)
O5 P2 O7 C43 -162.6(2)
O5 P2 N9 P1 122.56(18)
O5 P2 N9 C53 -56.9(3)
O5 C33 C34 O6 -4.7(5)
O5 C33 C34 C35 176.8(3)
O5 C33 C38 C37 -177.6(3)
O6 C34 C35 C36 -177.3(3)
O7 P2 O5 C33 76.3(3)
O7 P2 N9 P1 -137.58(17)
O7 P2 N9 C53 42.9(3)
O7 C43 C44 O8 -0.3(5)
O7 C43 C44 C45 179.7(3)
O7 C43 C48 C47 -179.8(3)
O8 C44 C45 C46 179.7(4)
N1 C1 C2 C3 2.3(6)
N2 C11 C12 N1 -2.5(5)
N2 C11 C12 C4 178.5(3)
N9 P1 O1 C13 -164.4(3)
N9 P1 O3 C23 105.9(2)
N9 P2 O5 C33 -179.7(2)
N9 P2 O7 C43 97.9(3)
N9 C53 C54 C55 177.5(3)
N9 C53 C58 C57 -177.8(3)
C1 N1 C12 C4 -2.0(5)
C1 N1 C12 C11 179.0(3)
C1 C2 C3 C4 -0.7(6)
C2 C3 C4 C5 178.5(4)
C2 C3 C4 C12 -2.0(6)
C3 C4 C5 C6 178.9(4)
C3 C4 C12 N1 3.4(5)
C3 C4 C12 C11 -177.6(3)
C4 C5 C6 C7 -0.9(7)
C5 C4 C12 N1 -177.1(3)
C5 C4 C12 C11 1.9(5)
C5 C6 C7 C8 -178.9(4)
C5 C6 C7 C11 0.9(6)
C6 C7 C8 C9 -179.3(4)
C6 C7 C11 N2 -179.9(4)
C6 C7 C11 C12 0.5(6)
C7 C8 C9 C10 -0.8(6)
C7 C11 C12 N1 177.1(3)
C7 C11 C12 C4 -1.9(5)
C8 C7 C11 N2 0.0(6)
C8 C7 C11 C12 -179.6(3)
C8 C9 C10 N2 0.0(6)
C10 N2 C11 C7 -0.7(5)
C10 N2 C11 C12 178.9(3)
C11 N2 C10 C9 0.8(6)
C11 C7 C8 C9 0.8(6)
C12 N1 C1 C2 -0.9(5)
C12 C4 C5 C6 -0.5(6)
C13 C14 C15 C16 1.3(5)
C14 C13 C18 C17 -1.4(5)
C14 C15 C16 C17 -2.0(6)
C14 C15 C16 C20 178.2(3)
C15 C16 C17 C18 1.0(6)
C15 C16 C20 C21 154.8(4)
C15 C16 C20 C21A -167.5(4)
C16 C17 C18 C13 0.7(6)
C16 C20 C21 C22 126.1(8)
C16 C20 C21A C22A -121.2(9)
C17 C16 C20 C21 -25.1(6)
C17 C16 C20 C21A 12.6(6)
C18 C13 C14 O2 -179.0(3)
C18 C13 C14 C15 0.4(5)
C19 O2 C14 C13 169.2(3)
C19 O2 C14 C15 -10.2(5)
C20 C16 C17 C18 -179.1(4)
C21 C20 C21A C22A -19.7(8)
C21A C20 C21 C22 30.5(8)
C23 C24 C25 C26 1.2(5)
C24 C23 C28 C27 -0.1(5)
C24 C25 C26 C27 0.1(6)
C24 C25 C26 C30 178.0(3)
C25 C26 C27 C28 -1.4(6)
C25 C26 C30 C31 -65.8(5)
C26 C27 C28 C23 1.5(6)
C26 C30 C31 C32 110.7(5)
C27 C26 C30 C31 112.1(4)
C28 C23 C24 O4 177.2(3)
C28 C23 C24 C25 -1.2(5)
C29 O4 C24 C23 -170.1(4)
C29 O4 C24 C25 8.2(6)
C30 C26 C27 C28 -179.3(3)
C33 C34 C35 C36 1.0(6)
C34 C33 C38 C37 -1.1(6)
C34 C35 C36 C37 -1.3(6)
C34 C35 C36 C40 176.4(3)
C35 C36 C37 C38 0.4(6)
C35 C36 C40 C41 90.5(5)
C36 C37 C38 C33 0.8(6)
C36 C40 C41 C42 -127.0(5)
C37 C36 C40 C41 -91.9(5)
C38 C33 C34 O6 178.7(3)
C38 C33 C34 C35 0.2(6)
C39 O6 C34 C33 -164.5(3)
C39 O6 C34 C35 13.9(6)
C40 C36 C37 C38 -177.3(4)
C43 C44 C45 C46 -0.4(6)
C44 C43 C48 C47 -2.0(5)
C44 C45 C46 C47 -0.7(6)
C44 C45 C46 C50 -175.6(4)
C44 C45 C46 C50A 158.1(9)
C45 C46 C47 C48 0.4(6)
C45 C46 C50 C51 -62.0(7)
C45 C46 C50A C51A -45.7(18)
C46 C47 C48 C43 0.9(6)
C46 C50 C51 C52 -9.1(10)
C46 C50A C51A C52A 125(2)
C47 C46 C50 C51 123.2(5)
C47 C46 C50A C51A 112.5(15)
C48 C43 C44 O8 -178.3(3)
C48 C43 C44 C45 1.7(5)
C49 O8 C44 C43 166.5(3)
C49 O8 C44 C45 -13.5(5)
C50 C46 C47 C48 175.3(4)
C50 C46 C50A C51A -151(3)
C50A C46 C47 C48 -157.3(8)
C50A C46 C50 C51 25(2)
C53 C54 C55 C56 0.6(6)
C54 C53 C58 C57 0.5(5)
C54 C55 C56 C57 0.0(6)
C55 C56 C57 C58 -0.4(6)
C56 C57 C58 C53 0.1(6)
C58 C53 C54 C55 -0.9(5)
